data_4003062
loop_
_publ_author_name
'Liu, Huiyu'
'Gutmann, Matthias J.'
'Stokes, Harold T.'
'Campbell, Branton J.'
'Evans, Ivana Radosavljevic'
'Evans, John S. O.'

_publ_section_title
;
 Supercolossal Uniaxial Negative Thermal Expansion in Chloranilic Acid
 Pyrazine, CA-Pyz
;
_journal_issue 12
_journal_name_full 'Chemistry of Materials'
_journal_page_first 4514
_journal_paper_doi 10.1021/acs.chemmater.9b01135
_journal_volume 31
_journal_year 2019
_chemical_formula_moiety 'C10 H6 Cl2 N2 O4'
_chemical_formula_sum 'C10 H6 Cl2 N2 O4'
_chemical_formula_weight 289.07
_space_group_IT_number 2
_space_group_name_Hall '-P 1'
_space_group_name_H-M_alt 'P -1'
_symmetry_cell_setting triclinic
_symmetry_space_group_name_Hall '-P 1'
_symmetry_space_group_name_H-M 'P -1'
_atom_sites_solution_hydrogens difmap
_atom_sites_solution_primary direct
_cell_angle_alpha 81.345(11)
_cell_angle_beta 80.683(10)
_cell_angle_gamma 77.455(12)
_cell_formula_units_Z 1
_cell_length_a 5.1316(7)
_cell_length_b 5.4889(8)
_cell_length_c 10.9666(12)
_cell_measurement_reflns_used 1091
_cell_measurement_temperature 275
_cell_measurement_theta_max 27.5710
_cell_measurement_theta_min 3.7800
_cell_volume 295.40(7)
_computing_cell_refinement 'USER DEFINED CELL REFINEMENT'
_computing_data_collection 'USER DEFINED DATA COLLECTION'
_computing_data_reduction 'USER DEFINED DATA REDUCTION'
_computing_molecular_graphics 'CAMERON (Watkin et al., 1996)'
_computing_publication_material 'CRYSTALS (Betteridge et al., 2003)'
_computing_structure_refinement 'CRYSTALS (Betteridge et al., 2003)'
_computing_structure_solution 'SIR92 (Altomare et al., 1994)'
_diffrn_ambient_temperature 275
_diffrn_measured_fraction_theta_full 0.996
_diffrn_measured_fraction_theta_max 0.929
_diffrn_measurement_device Serial
_diffrn_measurement_device_type Unknown
_diffrn_measurement_method \w/2\q
_diffrn_radiation_monochromator graphite
_diffrn_radiation_type 'Mo K\a'
_diffrn_radiation_wavelength 0.71073
_diffrn_reflns_av_R_equivalents 0.044
_diffrn_reflns_limit_h_max 7
_diffrn_reflns_limit_h_min -7
_diffrn_reflns_limit_k_max 8
_diffrn_reflns_limit_k_min -8
_diffrn_reflns_limit_l_max 16
_diffrn_reflns_limit_l_min -16
_diffrn_reflns_number 5115
_diffrn_reflns_theta_full 29.356
_diffrn_reflns_theta_max 33.360
_diffrn_reflns_theta_min 1.895
_diffrn_standards_number 0
_exptl_absorpt_coefficient_mu 0.557
_exptl_absorpt_correction_type none
_exptl_crystal_density_diffrn 1.625
_exptl_crystal_density_method 'not measured'
_exptl_crystal_F_000 146
_refine_diff_density_max 0.25
_refine_diff_density_min -0.23
_refine_ls_extinction_method None
_refine_ls_goodness_of_fit_ref 0.9986
_refine_ls_hydrogen_treatment mixed
_refine_ls_matrix_type full
_refine_ls_number_parameters 95
_refine_ls_number_reflns 1060
_refine_ls_number_restraints 0
_refine_ls_R_factor_all 0.1313
_refine_ls_R_factor_gt 0.0556
_refine_ls_shift/su_max 0.0004579
_refine_ls_shift/su_mean 0.0000367
_refine_ls_structure_factor_coef Fsqd
_refine_ls_weighting_details
;
 Method, part 1, Chebychev polynomial, (Watkin, 1994, Prince, 1982) 
 [weight] = 1.0/[A~0~*T~0~(x)+A~1~*T~1~(x) ... +A~n-1~]*T~n-1~(x)] 
 where A~i~ are the Chebychev coefficients listed below and x= Fcalc/Fmax 
 Method = Robust Weighting (Prince, 1982) 
 W = [weight] * [1-(deltaF/6*sigmaF)^2^]^2^ 
 A~i~ are: 
 723. -362. 260. 
;
_refine_ls_weighting_scheme calc
_refine_ls_wR_factor_all 0.0269
_refine_ls_wR_factor_gt 0.0248
_refine_ls_wR_factor_ref 0.0248
_reflns_limit_h_max 7
_reflns_limit_h_min -7
_reflns_limit_k_max 8
_reflns_limit_k_min -8
_reflns_limit_l_max 16
_reflns_limit_l_min 0
_reflns_number_gt 1060
_reflns_number_total 2129
_reflns_threshold_expression I>2.0\s(I)
_oxford_diffrn_Wilson_B_factor 0.00
_oxford_diffrn_Wilson_scale 0.00
_oxford_refine_ls_r_factor_ref 0.0556
_oxford_refine_ls_scale 18.0(10)
_oxford_reflns_number_all 2125
_oxford_reflns_threshold_expression_ref I>2.0\s(I)
_cod_data_source_file cm9b01135_si_006.cif
_cod_data_source_block 1
_cod_original_cell_volume 295.40(3)
_cod_original_sg_symbol_H-M 'P -1 '
_cod_database_code 4003062

loop_
_symmetry_equiv_pos_as_xyz
x,y,z
-x,-y,-z

loop_
_atom_site_label
_atom_site_type_symbol
_atom_site_fract_x
_atom_site_fract_y
_atom_site_fract_z
_atom_site_U_iso_or_equiv
_atom_site_occupancy
_atom_site_adp_type
Cl1 Cl 0.79058(16) 0.78479(15) 0.65005(6) 0.0536 1.0000 Uani
C2 C 0.6347(4) 0.6337(4) 0.56495(18) 0.0357 1.0000 Uani
C3 C 0.4693(5) 0.4636(5) 0.6326(2) 0.0376 1.0000 Uani
C4 C 0.3313(5) 0.3308(5) 0.5589(2) 0.0357 1.0000 Uani
O5 O 0.1782(4) 0.1776(4) 0.62307(15) 0.0520 1.0000 Uani
O6 O 0.4325(4) 0.4223(4) 0.74612(12) 0.0552 1.0000 Uani
N7 N 1.0695(5) 0.0635(5) 0.87331(19) 0.0608 1.0000 Uani
C8 C 1.1865(9) -0.1352(9) 0.9334(3) 0.1109 1.0000 Uani
C9 C 1.1173(9) -0.1989(8) 1.0600(3) 0.1131 1.0000 Uani
H81 H 1.308(6) -0.228(6) 0.894(3) 0.129(17) 1.0000 Uiso
H91 H 1.202(7) -0.343(6) 1.098(3) 0.132(15) 1.0000 Uiso
H51 H 0.182(5) 0.162(5) 0.697(2) 0.088(11) 1.0000 Uiso

loop_
_atom_site_aniso_label
_atom_site_aniso_U_11
_atom_site_aniso_U_22
_atom_site_aniso_U_33
_atom_site_aniso_U_23
_atom_site_aniso_U_13
_atom_site_aniso_U_12
Cl1 0.0601(5) 0.0638(6) 0.0465(4) -0.0159(3) -0.0128(3) -0.0227(4)
C2 0.0389(16) 0.0410(16) 0.0309(11) -0.0087(11) -0.0065(11) -0.0115(13)
C3 0.0385(16) 0.0465(17) 0.0275(10) -0.0082(11) -0.0051(11) -0.0045(13)
C4 0.0387(15) 0.0374(16) 0.0332(11) -0.0032(11) -0.0036(10) -0.0140(12)
O5 0.0665(14) 0.0633(15) 0.0333(9) -0.0015(9) -0.0035(9) -0.0335(11)
O6 0.0686(13) 0.0729(13) 0.0304(8) -0.0040(8) -0.0049(8) -0.0304(10)
N7 0.074(2) 0.074(2) 0.0321(11) 0.0014(14) 0.0001(13) -0.0196(14)
C8 0.116(4) 0.129(4) 0.046(2) 0.004(2) 0.012(2) 0.037(3)
C9 0.145(4) 0.105(3) 0.048(2) 0.015(2) 0.004(2) 0.036(3)

loop_
_atom_type_symbol
_atom_type_scat_dispersion_real
_atom_type_scat_dispersion_imag
_atom_type_scat_Cromer_Mann_a1
_atom_type_scat_Cromer_Mann_b1
_atom_type_scat_Cromer_Mann_a2
_atom_type_scat_Cromer_Mann_b2
_atom_type_scat_Cromer_Mann_a3
_atom_type_scat_Cromer_Mann_b3
_atom_type_scat_Cromer_Mann_a4
_atom_type_scat_Cromer_Mann_b4
_atom_type_scat_Cromer_Mann_c
_atom_type_scat_source
C 0.0033 0.0016 2.3100 20.8439 1.0200 10.2075 1.5886 0.5687 0.8650 51.6512 0.2156 'International Tables Vol C 4.2.6.8 and 6.1.1.4'
H 0.0000 0.0000 0.4930 10.5109 0.3229 26.1257 0.1402 3.1424 0.0408 57.7998 0.0030 'International Tables Vol C 4.2.6.8 and 6.1.1.4'
N 0.0061 0.0033 12.2126 0.0057 3.1322 9.8933 2.0125 28.9975 1.1663 0.5826 -11.5290 'International Tables Vol C 4.2.6.8 and 6.1.1.4'
O 0.0106 0.0060 3.0485 13.2771 2.2868 5.7011 1.5463 0.3239 0.8670 32.9089 0.2508 'International Tables Vol C 4.2.6.8 and 6.1.1.4'
Cl 0.1484 0.1585 11.4604 0.0104 7.1964 1.1662 6.2556 18.5194 1.6455 47.7784 -9.5574 'International Tables Vol C 4.2.6.8 and 6.1.1.4'

loop_
_geom_angle_atom_site_label_1
_geom_angle_site_symmetry_1
_geom_angle_atom_site_label_2
_geom_angle_atom_site_label_3
_geom_angle_site_symmetry_3
_geom_angle
_geom_angle_publ_flag
Cl1 . C2 C4 2_666 121.39(16) yes
Cl1 . C2 C3 . 117.55(14) yes
C4 2_666 C2 C3 . 121.05(16) yes
C2 . C3 C4 . 117.97(17) yes
C2 . C3 O6 . 123.89(18) yes
C4 . C3 O6 . 118.1(2) yes
C3 . C4 C2 2_666 120.97(19) yes
C3 . C4 O5 . 116.91(19) yes
C2 2_666 C4 O5 . 122.12(18) yes
C4 . O5 H51 . 113.6(16) no
C9 2_757 N7 C8 . 113.9(3) yes
N7 . C8 C9 . 122.9(4) yes
N7 . C8 H81 . 117(2) no
C9 . C8 H81 . 120(2) no
C8 . C9 N7 2_757 123.2(4) yes
C8 . C9 H91 . 120(2) no
N7 2_757 C9 H91 . 117(2) no

loop_
_geom_bond_atom_site_label_1
_geom_bond_atom_site_label_2
_geom_bond_site_symmetry_2
_geom_bond_distance
_geom_bond_publ_flag
Cl1 C2 . 1.7208(18) yes
C2 C4 2_666 1.331(2) yes
C2 C3 . 1.440(2) yes
C3 C4 . 1.508(2) yes
C3 O6 . 1.222(2) yes
C4 O5 . 1.323(2) yes
O5 H51 . 0.81(2) no
N7 C9 2_757 1.278(4) yes
N7 C8 . 1.269(4) yes
C8 C9 . 1.388(4) yes
C8 H81 . 0.82(3) no
C9 H91 . 0.89(3) no

loop_
_geom_hbond_atom_site_label_D
_geom_hbond_atom_site_label_H
_geom_hbond_atom_site_label_A
_geom_hbond_site_symmetry_A
_geom_hbond_angle_DHA
_geom_hbond_distance_DH
_geom_hbond_distance_HA
_geom_hbond_distance_DA
_geom_hbond_publ_flag
O5 H51 N7 1_455 157(2) 0.807 1.953 2.715(4) yes

loop_
_oxford_twin_element_scale_factors
0.5123(16)
0.4877(16)
